data_4115498
loop_
_publ_author_name
'Vincenzo G. Albano'
'Magda Monari'
'Ida Orabona'
'Achille Panunzi'
'Francesco Ruffo'

_publ_section_title
;
 Oxidative Additions of E-E Bonds (E = Chalcogen) to Group 10 Metals:
 "Tunable" Cleavage of Se-Se Bonds by Pt(0) Complexes
;
_journal_name_full 'Journal of the American Chemical Society'
_journal_page_first 4352
_journal_page_last 4353
_journal_paper_doi 10.1021/ja005870v
_journal_volume 123
_journal_year 2001
_chemical_formula_sum 'C32 H30 N2 O4 Pt Se2'
_chemical_formula_weight 859.59
_chemical_name_systematic
; 
 ? 
;
_space_group_IT_number 14
_symmetry_cell_setting monoclinic
_symmetry_space_group_name_Hall '-P 2ybc'
_symmetry_space_group_name_H-M 'P 1 21/c 1'
_atom_sites_solution_hydrogens geom
_atom_sites_solution_primary direct
_atom_sites_solution_secondary difmap
_audit_creation_method SHELXL-97
_cell_angle_alpha 90.000(5)
_cell_angle_beta 100.581(2)
_cell_angle_gamma 90.000(5)
_cell_formula_units_Z 4
_cell_length_a 13.2960(10)
_cell_length_b 11.8738(9)
_cell_length_c 19.282(2)
_cell_measurement_temperature 293(2)
_cell_volume 2992.4(4)
_computing_cell_refinement 'Bruker SMART'
_computing_data_collection 'Bruker SMART'
_computing_data_reduction 'Bruker SAINT+'
_computing_structure_refinement 'SHELXL-97 (Sheldrick, 1997)'
_computing_structure_solution 'SHELXS-97 (Sheldrick, 1990)'
_diffrn_ambient_temperature 293(2)
_diffrn_measured_fraction_theta_full 0.999
_diffrn_measured_fraction_theta_max 0.999
_diffrn_measurement_device_type 'Bruker AXS SMART CCD diffractometer'
_diffrn_measurement_method '\w rotation with narrow frames'
_diffrn_radiation_monochromator graphite
_diffrn_radiation_source 'fine-focus sealed tube'
_diffrn_radiation_type MoK\a
_diffrn_radiation_wavelength 0.71069
_diffrn_reflns_av_R_equivalents 0.0807
_diffrn_reflns_av_sigmaI/netI 0.0872
_diffrn_reflns_limit_h_max 18
_diffrn_reflns_limit_h_min -18
_diffrn_reflns_limit_k_max 16
_diffrn_reflns_limit_k_min -16
_diffrn_reflns_limit_l_max 27
_diffrn_reflns_limit_l_min -27
_diffrn_reflns_number 40076
_diffrn_reflns_theta_full 30.56
_diffrn_reflns_theta_max 30.56
_diffrn_reflns_theta_min 1.56
_exptl_absorpt_coefficient_mu 7.162
_exptl_absorpt_correction_T_max 1.000
_exptl_absorpt_correction_T_min 0.713
_exptl_absorpt_correction_type SADABS
_exptl_crystal_colour red
_exptl_crystal_density_diffrn 1.908
_exptl_crystal_description parallelepiped
_exptl_crystal_F_000 1656
_exptl_crystal_size_max 0.27
_exptl_crystal_size_mid 0.20
_exptl_crystal_size_min 0.15
_refine_diff_density_max 0.884
_refine_diff_density_min -2.144
_refine_diff_density_rms 0.143
_refine_ls_extinction_method none
_refine_ls_goodness_of_fit_ref 0.783
_refine_ls_hydrogen_treatment mixed
_refine_ls_matrix_type full
_refine_ls_number_parameters 354
_refine_ls_number_reflns 9160
_refine_ls_number_restraints 2
_refine_ls_restrained_S_all 0.783
_refine_ls_R_factor_all 0.0766
_refine_ls_R_factor_gt 0.0345
_refine_ls_shift/su_max 0.001
_refine_ls_shift/su_mean 0.000
_refine_ls_structure_factor_coef Fsqd
_refine_ls_weighting_details 'calc w=1/[\s^2^(Fo^2^)+(0.0278P)^2^+0.0000P] where P=(Fo^2^+2Fc^2^)/3'
_refine_ls_weighting_scheme calc
_refine_ls_wR_factor_gt 0.0616
_refine_ls_wR_factor_ref 0.0688
_reflns_number_gt 5252
_reflns_number_total 9160
_reflns_threshold_expression >2sigma(I)
_cod_data_source_file ja005870v.cif
_cod_data_source_block seleni
_cod_database_code 4115498

loop_
_symmetry_equiv_pos_as_xyz
'x, y, z'
'-x, y+1/2, -z+1/2'
'-x, -y, -z'
'x, -y-1/2, z-1/2'

loop_
_atom_site_label
_atom_site_type_symbol
_atom_site_fract_x
_atom_site_fract_y
_atom_site_fract_z
_atom_site_U_iso_or_equiv
_atom_site_adp_type
_atom_site_occupancy
_atom_site_symmetry_multiplicity
_atom_site_calc_flag
_atom_site_refinement_flags
Pt1 Pt 0.299296(11) 0.084281(14) 0.167951(8) 0.03398(5) Uani 1 1 d .
Se1 Se 0.26941(4) -0.09942(4) 0.22638(2) 0.04813(12) Uani 1 1 d .
Se2 Se 0.33047(4) 0.26598(4) 0.10838(3) 0.05677(14) Uani 1 1 d .
N1 N 0.3361(3) 0.1698(3) 0.26953(18) 0.0378(8) Uani 1 1 d .
N2 N 0.1513(2) 0.1456(3) 0.18712(17) 0.0352(8) Uani 1 1 d .
O1 O 0.5832(2) 0.0459(3) 0.14417(18) 0.0582(9) Uani 1 1 d .
O2 O 0.4895(2) 0.1248(3) 0.0489(2) 0.0741(11) Uani 1 1 d .
O3 O 0.2822(3) -0.1882(4) 0.0834(2) 0.0778(12) Uani 1 1 d .
O4 O 0.1835(3) -0.0960(4) -0.0021(2) 0.1045(17) Uani 1 1 d .
C1 C 0.4100(3) 0.0038(4) 0.1215(2) 0.0432(11) Uani 1 1 d D
C2 C 0.3127(3) 0.0012(5) 0.0744(2) 0.0488(13) Uani 1 1 d D
C3 C 0.2529(4) -0.0950(6) 0.0477(3) 0.0677(16) Uani 1 1 d .
C4 C 0.4958(3) 0.0654(4) 0.0995(3) 0.0463(11) Uani 1 1 d .
C5 C 0.6720(4) 0.1035(5) 0.1275(3) 0.0833(19) Uani 1 1 d .
H5A H 0.7312 0.0844 0.1620 0.125 Uiso 1 1 calc R
H5B H 0.6610 0.1834 0.1279 0.125 Uiso 1 1 calc R
H5C H 0.6824 0.0808 0.0816 0.125 Uiso 1 1 calc R
C6 C 0.2103(7) -0.2785(6) 0.0591(5) 0.143(4) Uani 1 1 d .
H6A H 0.2316 -0.3460 0.0851 0.215 Uiso 1 1 calc R
H6B H 0.2085 -0.2916 0.0097 0.215 Uiso 1 1 calc R
H6C H 0.1433 -0.2575 0.0664 0.215 Uiso 1 1 calc R
C7 C 0.0615(3) 0.1304(4) 0.1450(2) 0.0467(11) Uani 1 1 d .
C8 C -0.0291(3) 0.1771(4) 0.1618(3) 0.0554(13) Uani 1 1 d .
H8 H -0.0916 0.1649 0.1321 0.066 Uiso 1 1 calc R
C9 C -0.0249(3) 0.2398(4) 0.2211(3) 0.0568(13) Uani 1 1 d .
H9 H -0.0840 0.2727 0.2313 0.068 Uiso 1 1 calc R
C10 C 0.0691(3) 0.2546(4) 0.2671(3) 0.0484(11) Uani 1 1 d .
C11 C 0.0809(5) 0.3155(5) 0.3313(3) 0.0715(17) Uani 1 1 d .
H11 H 0.0238 0.3488 0.3443 0.086 Uiso 1 1 calc R
C12 C 0.1732(5) 0.3263(5) 0.3741(3) 0.0723(17) Uani 1 1 d .
H12 H 0.1785 0.3652 0.4165 0.087 Uiso 1 1 calc R
C13 C 0.2626(4) 0.2783(4) 0.3546(2) 0.0503(12) Uani 1 1 d .
C14 C 0.3589(4) 0.2828(4) 0.3977(3) 0.0580(14) Uani 1 1 d .
H14 H 0.3674 0.3190 0.4412 0.070 Uiso 1 1 calc R
C15 C 0.4403(4) 0.2340(4) 0.3759(2) 0.0540(13) Uani 1 1 d .
H15 H 0.5048 0.2383 0.4042 0.065 Uiso 1 1 calc R
C16 C 0.4278(3) 0.1775(4) 0.3114(2) 0.0449(11) Uani 1 1 d .
C17 C 0.2544(3) 0.2189(3) 0.2917(2) 0.0407(10) Uani 1 1 d .
C18 C 0.1563(3) 0.2064(3) 0.2468(2) 0.0388(10) Uani 1 1 d .
C19 C 0.5169(3) 0.1243(5) 0.2875(3) 0.0642(15) Uani 1 1 d .
H19A H 0.4945 0.0887 0.2426 0.096 Uiso 1 1 calc R
H19B H 0.5468 0.0689 0.3214 0.096 Uiso 1 1 calc R
H19C H 0.5669 0.1809 0.2831 0.096 Uiso 1 1 calc R
C20 C 0.0580(3) 0.0635(5) 0.0796(3) 0.0647(15) Uani 1 1 d .
H20A H 0.1256 0.0379 0.0768 0.097 Uiso 1 1 calc R
H20B H 0.0323 0.1096 0.0393 0.097 Uiso 1 1 calc R
H20C H 0.0138 -0.0003 0.0803 0.097 Uiso 1 1 calc R
C21 C 0.2939(2) -0.0685(3) 0.32496(13) 0.0458(11) Uani 1 1 d G
C22 C 0.3883(2) -0.0978(3) 0.36482(19) 0.0603(14) Uani 1 1 d G
H22 H 0.4378 -0.1311 0.3432 0.072 Uiso 1 1 calc R
C23 C 0.4087(3) -0.0772(3) 0.43701(18) 0.0857(19) Uani 1 1 d G
H23 H 0.4718 -0.0968 0.4637 0.103 Uiso 1 1 calc R
C24 C 0.3347(4) -0.0273(3) 0.46933(13) 0.097(2) Uani 1 1 d G
H24 H 0.3483 -0.0135 0.5176 0.116 Uiso 1 1 calc R
C25 C 0.2403(3) 0.0020(3) 0.4295(2) 0.0796(19) Uani 1 1 d G
H25 H 0.1908 0.0354 0.4511 0.095 Uiso 1 1 calc R
C26 C 0.2199(2) -0.0186(3) 0.35729(19) 0.0581(13) Uani 1 1 d G
H26 H 0.1568 0.0010 0.3306 0.070 Uiso 1 1 calc R
C27 C 0.2250(2) 0.3664(2) 0.12700(17) 0.0458(11) Uani 1 1 d G
C28 C 0.2435(3) 0.4408(3) 0.18359(16) 0.0660(15) Uani 1 1 d G
H28 H 0.3062 0.4398 0.2143 0.079 Uiso 1 1 calc R
C29 C 0.1682(4) 0.5166(3) 0.19433(19) 0.088(2) Uani 1 1 d G
H29 H 0.1806 0.5664 0.2322 0.105 Uiso 1 1 calc R
C30 C 0.0744(3) 0.5181(3) 0.1485(2) 0.091(2) Uani 1 1 d G
H30 H 0.0240 0.5689 0.1557 0.109 Uiso 1 1 calc R
C31 C 0.0559(2) 0.4438(3) 0.0919(2) 0.0754(18) Uani 1 1 d G
H31 H -0.0069 0.4448 0.0612 0.090 Uiso 1 1 calc R
C32 C 0.1312(3) 0.3679(3) 0.08115(15) 0.0585(13) Uani 1 1 d G
H32 H 0.1188 0.3182 0.0433 0.070 Uiso 1 1 calc R
H1 H 0.427(3) -0.061(2) 0.1423(19) 0.030(12) Uiso 1 1 d D
H2 H 0.306(4) 0.061(3) 0.041(2) 0.067(17) Uiso 1 1 d D

loop_
_atom_site_aniso_label
_atom_site_aniso_U_11
_atom_site_aniso_U_22
_atom_site_aniso_U_33
_atom_site_aniso_U_23
_atom_site_aniso_U_13
_atom_site_aniso_U_12
Pt1 0.02547(7) 0.04388(10) 0.03231(8) -0.00294(8) 0.00457(5) -0.00068(8)
Se1 0.0528(3) 0.0441(3) 0.0478(3) -0.0032(2) 0.0104(2) -0.0085(2)
Se2 0.0477(3) 0.0611(3) 0.0672(3) 0.0188(3) 0.0255(2) 0.0074(2)
N1 0.0362(19) 0.037(2) 0.039(2) -0.0030(17) 0.0048(16) -0.0061(16)
N2 0.0291(18) 0.039(2) 0.038(2) -0.0060(17) 0.0094(15) -0.0026(15)
O1 0.0301(17) 0.080(2) 0.065(2) 0.0106(19) 0.0108(16) 0.0003(16)
O2 0.047(2) 0.110(3) 0.069(3) 0.032(2) 0.0199(18) 0.008(2)
O3 0.092(3) 0.076(3) 0.067(3) -0.029(2) 0.019(2) -0.037(2)
O4 0.046(2) 0.145(4) 0.109(3) -0.081(3) -0.018(2) 0.007(2)
C1 0.031(2) 0.059(3) 0.041(3) -0.003(2) 0.010(2) 0.008(2)
C2 0.036(2) 0.076(4) 0.035(3) -0.019(3) 0.010(2) 0.002(3)
C3 0.053(3) 0.088(5) 0.067(4) -0.037(4) 0.022(3) -0.014(3)
C4 0.037(2) 0.057(3) 0.048(3) -0.005(2) 0.015(2) 0.007(2)
C5 0.037(3) 0.100(5) 0.116(5) 0.012(4) 0.022(3) -0.014(3)
C6 0.212(10) 0.072(5) 0.158(8) -0.039(5) 0.066(7) -0.046(6)
C7 0.033(2) 0.059(3) 0.049(3) -0.002(2) 0.009(2) -0.003(2)
C8 0.029(2) 0.068(3) 0.069(4) -0.002(3) 0.011(2) -0.001(2)
C9 0.041(3) 0.057(3) 0.078(4) 0.004(3) 0.027(3) 0.006(2)
C10 0.051(3) 0.044(3) 0.055(3) -0.006(2) 0.024(2) 0.002(2)
C11 0.071(4) 0.071(4) 0.084(4) -0.025(3) 0.044(3) 0.000(3)
C12 0.087(4) 0.069(4) 0.069(4) -0.027(3) 0.035(3) -0.006(3)
C13 0.057(3) 0.051(3) 0.046(3) -0.011(2) 0.018(2) -0.011(2)
C14 0.075(4) 0.058(3) 0.042(3) -0.015(2) 0.012(3) -0.019(3)
C15 0.058(3) 0.055(3) 0.045(3) -0.008(2) -0.003(2) -0.015(3)
C16 0.043(3) 0.046(3) 0.044(3) 0.000(2) 0.003(2) -0.012(2)
C17 0.046(3) 0.036(2) 0.043(3) -0.003(2) 0.015(2) -0.006(2)
C18 0.039(2) 0.037(2) 0.043(2) -0.001(2) 0.016(2) -0.0002(19)
C19 0.036(3) 0.092(4) 0.060(3) -0.013(3) -0.003(2) -0.003(3)
C20 0.034(2) 0.092(4) 0.063(3) -0.028(3) -0.005(2) -0.003(3)
C21 0.053(3) 0.040(3) 0.047(3) 0.010(2) 0.015(2) -0.003(2)
C22 0.056(3) 0.062(4) 0.060(3) 0.002(3) 0.003(3) -0.007(3)
C23 0.089(5) 0.095(5) 0.067(4) 0.010(4) -0.004(3) -0.021(4)
C24 0.139(7) 0.098(5) 0.052(4) -0.010(4) 0.015(4) -0.046(5)
C25 0.112(5) 0.070(4) 0.070(4) -0.003(3) 0.050(4) -0.013(4)
C26 0.064(3) 0.054(3) 0.063(3) 0.009(3) 0.027(3) 0.000(3)
C27 0.044(3) 0.047(3) 0.048(3) 0.012(2) 0.015(2) -0.004(2)
C28 0.073(4) 0.054(3) 0.069(4) 0.001(3) 0.009(3) 0.001(3)
C29 0.098(5) 0.071(4) 0.100(5) -0.022(4) 0.032(4) 0.000(4)
C30 0.080(5) 0.062(4) 0.141(7) 0.005(4) 0.046(5) 0.014(4)
C31 0.053(3) 0.070(4) 0.101(5) 0.021(4) 0.007(3) 0.012(3)
C32 0.060(3) 0.054(3) 0.062(3) 0.006(3) 0.013(3) -0.001(3)

loop_
_atom_type_symbol
_atom_type_description
_atom_type_scat_dispersion_real
_atom_type_scat_dispersion_imag
_atom_type_scat_source
C C 0.0033 0.0016 'International Tables Vol C Tables 4.2.6.8 and 6.1.1.4'
H H 0.0000 0.0000 'International Tables Vol C Tables 4.2.6.8 and 6.1.1.4'
N N 0.0061 0.0033 'International Tables Vol C Tables 4.2.6.8 and 6.1.1.4'
O O 0.0106 0.0060 'International Tables Vol C Tables 4.2.6.8 and 6.1.1.4'
Se Se -0.0929 2.2259 'International Tables Vol C Tables 4.2.6.8 and 6.1.1.4'
Pt Pt -1.7033 8.3905 'International Tables Vol C Tables 4.2.6.8 and 6.1.1.4'

loop_
_geom_angle_atom_site_label_1
_geom_angle_atom_site_label_2
_geom_angle_atom_site_label_3
_geom_angle
C1 Pt1 C2 40.22(17)
C1 Pt1 N1 122.57(15)
C2 Pt1 N1 162.43(15)
C1 Pt1 N2 161.61(15)
C2 Pt1 N2 121.56(15)
N1 Pt1 N2 75.78(12)
C1 Pt1 Se2 90.47(14)
C2 Pt1 Se2 87.89(16)
N1 Pt1 Se2 88.98(9)
N2 Pt1 Se2 91.17(9)
C1 Pt1 Se1 88.70(14)
C2 Pt1 Se1 91.32(16)
N1 Pt1 Se1 91.68(9)
N2 Pt1 Se1 89.54(9)
Se2 Pt1 Se1 179.134(18)
C21 Se1 Pt1 105.50(10)
C27 Se2 Pt1 105.04(9)
C16 N1 C17 118.0(4)
C16 N1 Pt1 127.2(3)
C17 N1 Pt1 114.8(3)
C7 N2 C18 119.4(4)
C7 N2 Pt1 125.9(3)
C18 N2 Pt1 114.6(3)
C4 O1 C5 115.0(4)
C3 O3 C6 109.6(5)
C2 C1 C4 118.7(4)
C2 C1 Pt1 70.0(2)
C4 C1 Pt1 122.5(3)
C3 C2 C1 128.3(5)
C3 C2 Pt1 123.8(3)
C1 C2 Pt1 69.8(2)
O4 C3 O3 121.1(6)
O4 C3 C2 126.0(7)
O3 C3 C2 112.9(5)
O2 C4 O1 123.5(4)
O2 C4 C1 125.7(4)
O1 C4 C1 110.8(4)
N2 C7 C8 120.9(4)
N2 C7 C20 118.5(4)
C8 C7 C20 120.6(4)
C9 C8 C7 120.1(4)
C8 C9 C10 119.7(4)
C18 C10 C9 117.1(4)
C18 C10 C11 119.0(5)
C9 C10 C11 123.9(5)
C12 C11 C10 121.6(5)
C11 C12 C13 120.4(5)
C14 C13 C17 117.2(4)
C14 C13 C12 123.0(5)
C17 C13 C12 119.7(5)
C15 C14 C13 119.7(5)
C14 C15 C16 120.5(4)
N1 C16 C15 121.2(4)
N1 C16 C19 118.2(4)
C15 C16 C19 120.6(4)
N1 C17 C13 123.3(4)
N1 C17 C18 117.0(4)
C13 C17 C18 119.8(4)
N2 C18 C10 122.7(4)
N2 C18 C17 117.8(4)
C10 C18 C17 119.5(4)
C22 C21 C26 120.0
C22 C21 Se1 118.4(2)
C26 C21 Se1 121.6(2)
C21 C22 C23 120.0
C22 C23 C24 120.0
C25 C24 C23 120.0
C24 C25 C26 120.0
C25 C26 C21 120.0
C28 C27 C32 120.0
C28 C27 Se2 120.7(2)
C32 C27 Se2 119.3(2)
C27 C28 C29 120.0
C30 C29 C28 120.0
C29 C30 C31 120.0
C32 C31 C30 120.0
C31 C32 C27 120.0

loop_
_geom_bond_atom_site_label_1
_geom_bond_atom_site_label_2
_geom_bond_distance
Pt1 C1 2.090(4)
Pt1 C2 2.092(4)
Pt1 N1 2.181(3)
Pt1 N2 2.192(3)
Pt1 Se2 2.5142(5)
Pt1 Se1 2.5197(5)
Se1 C21 1.904(2)
Se2 C27 1.924(3)
N1 C16 1.336(5)
N1 C17 1.369(5)
N2 C7 1.328(5)
N2 C18 1.350(5)
O1 C4 1.334(5)
O1 C5 1.450(5)
O2 C4 1.194(5)
O3 C3 1.323(7)
O3 C6 1.456(7)
O4 C3 1.204(7)
C1 C2 1.438(6)
C1 C4 1.480(6)
C2 C3 1.433(7)
C7 C8 1.417(6)
C7 C20 1.483(6)
C8 C9 1.358(7)
C9 C10 1.405(7)
C10 C18 1.411(6)
C10 C11 1.417(7)
C11 C12 1.353(7)
C12 C13 1.431(7)
C13 C14 1.393(7)
C13 C17 1.389(6)
C14 C15 1.361(6)
C15 C16 1.395(6)
C16 C19 1.490(6)
C17 C18 1.435(6)
C21 C22 1.3900
C21 C26 1.3900
C22 C23 1.3900
C23 C24 1.3900
C24 C25 1.3900
C25 C26 1.3900
C27 C28 1.3900
C27 C32 1.3900
C28 C29 1.3900
C29 C30 1.3900
C30 C31 1.3900
C31 C32 1.3900
